data_7214748
loop_
_publ_author_name
'Wang, Shu-Ju'
'Tian, Yan-Wen'
'Xiong, Gang'
'You, Li-Xin'
'Ding, Fu'
'Guo, Mei-Yan'
'Gao, En-Jun'
'Smet, Philippe F.'
'Poelman, Dirk'
'Xiao, Lin-Jiu'
'Sun, Ya-Guang'

_publ_section_title
;
 Hydrothermal synthesis, crystal structure and properties of
 three-dimensional Co(ii)-4f heterometallic--organic frameworks
;
_journal_issue 24
_journal_name_full CrystEngComm
_journal_page_first 8689
_journal_paper_doi 10.1039/c2ce26082d
_journal_volume 14
_journal_year 2012
_chemical_formula_sum 'C18 H24 Co N4 O24 Pr2 S2'
_chemical_formula_weight 1085.28
_chemical_name_systematic
;
?
;
_space_group_IT_number 15
_symmetry_cell_setting monoclinic
_symmetry_space_group_name_Hall '-C 2yc'
_symmetry_space_group_name_H-M 'C 1 2/c 1'
_atom_sites_solution_hydrogens geom
_atom_sites_solution_primary direct
_atom_sites_solution_secondary difmap
_audit_creation_method SHELXL-97
_cell_angle_alpha 90.00
_cell_angle_beta 102.364(7)
_cell_angle_gamma 90.00
_cell_formula_units_Z 4
_cell_length_a 22.799(15)
_cell_length_b 8.68(2)
_cell_length_c 15.656(14)
_cell_measurement_reflns_used 3607
_cell_measurement_temperature 293(2)
_cell_measurement_theta_max 27.86
_cell_measurement_theta_min 1.83
_cell_volume 3026(8)
_computing_cell_refinement 'Bruker XSCANS'
_computing_data_collection 'Bruker XSCANS'
_computing_data_reduction 'Bruker SHELXTL'
_computing_molecular_graphics 'Bruker SHELXTL'
_computing_publication_material 'Bruker SHELXTL'
_computing_structure_refinement 'SHELXL-97 (Sheldrick, 1997)'
_computing_structure_solution 'SHELXS-97 (Sheldrick, 1990)'
_diffrn_ambient_temperature 293(2)
_diffrn_detector_area_resol_mean 0
_diffrn_measured_fraction_theta_full 0.998
_diffrn_measured_fraction_theta_max 0.998
_diffrn_measurement_device_type 'Bruker P4'
_diffrn_measurement_method '\w scans'
_diffrn_radiation_monochromator graphite
_diffrn_radiation_source 'fine-focus sealed tube'
_diffrn_radiation_type MoK\a
_diffrn_radiation_wavelength 0.71073
_diffrn_reflns_av_R_equivalents 0.0619
_diffrn_reflns_av_sigmaI/netI 0.0503
_diffrn_reflns_limit_h_max 29
_diffrn_reflns_limit_h_min -29
_diffrn_reflns_limit_k_max 11
_diffrn_reflns_limit_k_min -11
_diffrn_reflns_limit_l_max 20
_diffrn_reflns_limit_l_min -20
_diffrn_reflns_number 15471
_diffrn_reflns_theta_full 27.86
_diffrn_reflns_theta_max 27.86
_diffrn_reflns_theta_min 1.83
_diffrn_standards_decay_% 0
_diffrn_standards_interval_count 0
_diffrn_standards_interval_time 0
_diffrn_standards_number 0
_exptl_absorpt_coefficient_mu 3.959
_exptl_absorpt_correction_T_max 0.5048
_exptl_absorpt_correction_T_min 0.3004
_exptl_absorpt_correction_type multi-scan
_exptl_absorpt_process_details SADABS
_exptl_crystal_colour 0
_exptl_crystal_density_diffrn 2.382
_exptl_crystal_density_method 'not measured'
_exptl_crystal_description 0
_exptl_crystal_F_000 2116
_exptl_crystal_size_max 0.40
_exptl_crystal_size_mid 0.20
_exptl_crystal_size_min 0.20
_refine_diff_density_max 0.540
_refine_diff_density_min -0.844
_refine_diff_density_rms 0.109
_refine_ls_extinction_method none
_refine_ls_goodness_of_fit_ref 0.920
_refine_ls_hydrogen_treatment NONE
_refine_ls_matrix_type full
_refine_ls_number_parameters 268
_refine_ls_number_reflns 3607
_refine_ls_number_restraints 2
_refine_ls_restrained_S_all 0.920
_refine_ls_R_factor_all 0.0246
_refine_ls_R_factor_gt 0.0201
_refine_ls_shift/su_max 0.002
_refine_ls_shift/su_mean 0.000
_refine_ls_structure_factor_coef Fsqd
_refine_ls_weighting_details 'calc w=1/[\s^2^(Fo^2^)+(0.0105P)^2^+0.0000P] where P=(Fo^2^+2Fc^2^)/3'
_refine_ls_weighting_scheme calc
_refine_ls_wR_factor_gt 0.0432
_refine_ls_wR_factor_ref 0.0442
_reflns_number_gt 2874
_reflns_number_total 3607
_reflns_threshold_expression >2sigma(I)
_cod_data_source_file c2ce26082d.txt
_cod_data_source_block 1
_cod_depositor_comments
;
The following automatic conversions were performed:

'_symmetry_cell_setting' value 'Monoclinic' changed to 'monoclinic'
according to
/usr/data/users/saulius/automatic-downloads/retrospective/RSC/lib/dictionaries/cif_core.dic
dictionary named 'cif_core.dic' version 2.4.2 from
2011-04-26.

'_exptl_absorpt_correction_type' value 'MULTI-SCAN'
changed to 'multi-scan' according to
/usr/data/users/saulius/automatic-downloads/retrospective/RSC/lib/dictionaries/cif_core.dic
dictionary named 'cif_core.dic' version 2.4.2 from 2011-04-26.

Automatic conversion script
Id: cif_fix_values 2281 2013-09-26 08:29:07Z andrius 
;
_cod_original_sg_symbol_H-M C2/c
_cod_database_code 7214748

loop_
_symmetry_equiv_pos_as_xyz
'x, y, z'
'-x, y, -z+1/2'
'x+1/2, y+1/2, z'
'-x+1/2, y+1/2, -z+1/2'
'-x, -y, -z'
'x, -y, z-1/2'
'-x+1/2, -y+1/2, -z'
'x+1/2, -y+1/2, z-1/2'

loop_
_atom_site_label
_atom_site_type_symbol
_atom_site_fract_x
_atom_site_fract_y
_atom_site_fract_z
_atom_site_U_iso_or_equiv
_atom_site_adp_type
_atom_site_occupancy
_atom_site_symmetry_multiplicity
_atom_site_calc_flag
_atom_site_refinement_flags
Pr1 Pr 0.252979(6) 1.141180(17) 0.617772(8) 0.01320(5) Uani 1 1 d .
Co1 Co 0.5000 0.79516(7) 0.7500 0.01904(13) Uani 1 2 d S
S3 S 0.14738(3) 1.03409(8) 0.41527(4) 0.01499(15) Uani 1 1 d .
O2 O 0.31281(8) 1.1429(2) 0.35904(11) 0.0186(4) Uani 1 1 d .
O12 O 0.5000 0.5539(4) 0.7500 0.0378(10) Uani 1 2 d S
H12 H 0.5203(16) 0.511(4) 0.783(2) 0.057 Uiso 1 1 d .
O9 O 0.26013(10) 0.8586(2) 0.61509(13) 0.0248(5) Uani 1 1 d .
O7 O 0.16087(9) 0.8709(2) 0.40352(12) 0.0238(5) Uani 1 1 d .
O1 O 0.29744(8) 1.1125(2) 0.49341(11) 0.0165(4) Uani 1 1 d .
O4 O 0.35975(8) 0.9275(2) 0.22012(11) 0.0205(4) Uani 1 1 d .
O11 O 0.40539(9) 0.7817(3) 0.72861(13) 0.0241(5) Uani 1 1 d .
O8 O 0.08268(8) 1.0623(2) 0.38224(11) 0.0222(5) Uani 1 1 d .
O5 O 0.16302(8) 1.0754(2) 0.50901(10) 0.0181(4) Uani 1 1 d .
O3 O 0.29076(8) 0.8178(2) 0.27937(11) 0.0189(4) Uani 1 1 d .
O10 O 0.17691(10) 1.0444(3) 0.70436(13) 0.0230(5) Uani 1 1 d D
C7 C 0.40667(12) 0.9339(3) 0.53066(17) 0.0169(6) Uani 1 1 d .
H7 H 0.3971(12) 0.990(3) 0.5755(16) 0.020 Uiso 1 1 d .
C9 C 0.34253(12) 0.8762(3) 0.28645(16) 0.0160(6) Uani 1 1 d .
C3 C 0.46994(12) 0.7626(3) 0.46762(16) 0.0167(6) Uani 1 1 d .
C2 C 0.45600(12) 0.8356(3) 0.54052(17) 0.0178(6) Uani 1 1 d .
C5 C 0.38476(12) 0.8733(3) 0.37468(16) 0.0145(6) Uani 1 1 d .
C8 C 0.32395(12) 1.0747(3) 0.43249(16) 0.0148(6) Uani 1 1 d .
C6 C 0.37144(11) 0.9539(3) 0.44712(16) 0.0144(6) Uani 1 1 d .
O6 O 0.18237(8) 1.1308(2) 0.36527(11) 0.0218(5) Uani 1 1 d .
O13 O 0.5000 1.0403(4) 0.7500 0.0517(11) Uani 1 2 d SD
H13 H 0.5333(10) 1.082(4) 0.749(3) 0.062 Uiso 1 1 d D
N1 N 0.49926(10) 0.7939(3) 0.61502(13) 0.0203(5) Uani 1 1 d .
N2 N 0.52186(11) 0.6803(3) 0.49791(14) 0.0189(5) Uani 1 1 d .
H2 H 0.5438(13) 0.633(3) 0.4685(18) 0.023 Uiso 1 1 d .
C1 C 0.53685(13) 0.7034(4) 0.58473(18) 0.0219(7) Uani 1 1 d .
H1 H 0.5693(13) 0.652(3) 0.6186(17) 0.026 Uiso 1 1 d .
C4 C 0.43384(12) 0.7758(3) 0.38441(17) 0.0165(6) Uani 1 1 d .
H4 H 0.4425(12) 0.727(3) 0.3382(16) 0.020 Uiso 1 1 d .
H9A H 0.2855(12) 0.795(3) 0.5946(17) 0.020 Uiso 1 1 d .
H11A H 0.3860(12) 0.736(4) 0.6864(17) 0.020 Uiso 1 1 d .
H10A H 0.1813(13) 0.989(3) 0.7445(16) 0.020 Uiso 1 1 d .
H11B H 0.3892(13) 0.863(3) 0.7307(18) 0.020 Uiso 1 1 d .
H9B H 0.2415(13) 0.814(4) 0.6423(18) 0.020 Uiso 1 1 d .
H10B H 0.1586(11) 1.123(2) 0.7157(18) 0.020 Uiso 1 1 d D

loop_
_atom_site_aniso_label
_atom_site_aniso_U_11
_atom_site_aniso_U_22
_atom_site_aniso_U_33
_atom_site_aniso_U_23
_atom_site_aniso_U_13
_atom_site_aniso_U_12
Pr1 0.01632(8) 0.01101(9) 0.01135(8) 0.00004(6) 0.00094(6) 0.00048(6)
Co1 0.0251(3) 0.0133(3) 0.0154(3) 0.000 -0.0028(2) 0.000
S3 0.0165(3) 0.0130(4) 0.0143(3) -0.0018(3) 0.0008(3) -0.0004(3)
O2 0.0244(10) 0.0149(11) 0.0164(9) 0.0020(8) 0.0044(8) 0.0057(9)
O12 0.045(2) 0.018(2) 0.036(2) 0.000 -0.0231(16) 0.000
O9 0.0292(12) 0.0139(12) 0.0340(13) 0.0030(9) 0.0125(10) 0.0032(10)
O7 0.0279(11) 0.0140(11) 0.0271(11) -0.0041(9) 0.0003(9) 0.0042(9)
O1 0.0187(9) 0.0169(11) 0.0140(9) -0.0003(8) 0.0037(8) 0.0021(9)
O4 0.0289(11) 0.0202(11) 0.0119(9) -0.0010(9) 0.0034(8) -0.0063(10)
O11 0.0303(12) 0.0187(13) 0.0189(10) -0.0050(9) -0.0048(9) 0.0082(10)
O8 0.0152(9) 0.0275(13) 0.0219(10) -0.0089(9) -0.0005(8) 0.0026(9)
O5 0.0205(10) 0.0198(11) 0.0135(9) -0.0014(8) 0.0023(8) -0.0020(9)
O3 0.0191(9) 0.0232(12) 0.0138(9) 0.0001(8) 0.0020(8) -0.0032(9)
O10 0.0275(11) 0.0243(13) 0.0178(10) 0.0037(9) 0.0064(9) -0.0008(10)
C7 0.0244(14) 0.0122(15) 0.0140(13) -0.0021(12) 0.0036(11) 0.0027(12)
C9 0.0234(14) 0.0096(15) 0.0142(13) -0.0014(11) 0.0025(11) 0.0048(12)
C3 0.0178(13) 0.0117(15) 0.0200(14) 0.0006(12) 0.0026(11) 0.0016(12)
C2 0.0210(13) 0.0170(16) 0.0139(13) -0.0008(12) 0.0001(11) 0.0014(13)
C5 0.0184(13) 0.0124(15) 0.0126(13) 0.0008(11) 0.0028(10) -0.0011(12)
C8 0.0185(13) 0.0093(14) 0.0152(13) -0.0033(11) 0.0004(11) -0.0031(12)
C6 0.0180(13) 0.0097(14) 0.0157(13) -0.0002(11) 0.0044(11) 0.0001(11)
O6 0.0248(10) 0.0261(12) 0.0137(9) 0.0003(8) 0.0022(8) -0.0092(10)
O13 0.101(4) 0.016(2) 0.052(2) 0.000 0.048(3) 0.000
N1 0.0220(12) 0.0201(14) 0.0166(11) -0.0001(10) -0.0008(10) 0.0049(11)
N2 0.0205(12) 0.0169(14) 0.0181(12) -0.0025(11) 0.0012(10) 0.0051(11)
C1 0.0196(14) 0.0205(17) 0.0229(15) -0.0011(13) -0.0012(12) 0.0030(13)
C4 0.0209(13) 0.0147(16) 0.0139(13) -0.0027(12) 0.0037(11) 0.0005(12)

loop_
_atom_type_symbol
_atom_type_description
_atom_type_scat_dispersion_real
_atom_type_scat_dispersion_imag
_atom_type_scat_source
C C 0.0033 0.0016 'International Tables Vol C Tables 4.2.6.8 and 6.1.1.4'
H H 0.0000 0.0000 'International Tables Vol C Tables 4.2.6.8 and 6.1.1.4'
Co Co 0.3494 0.9721 'International Tables Vol C Tables 4.2.6.8 and 6.1.1.4'
N N 0.0061 0.0033 'International Tables Vol C Tables 4.2.6.8 and 6.1.1.4'
O O 0.0106 0.0060 'International Tables Vol C Tables 4.2.6.8 and 6.1.1.4'
S S 0.1246 0.1234 'International Tables Vol C Tables 4.2.6.8 and 6.1.1.4'
Pr Pr -0.2180 2.8214 'International Tables Vol C Tables 4.2.6.8 and 6.1.1.4'

loop_
_geom_angle_atom_site_label_1
_geom_angle_atom_site_label_2
_geom_angle_atom_site_label_3
_geom_angle
_geom_angle_site_symmetry_1
_geom_angle_site_symmetry_3
O1 Pr1 O5 81.19(8) . .
O1 Pr1 O6 79.76(8) . 7_576
O5 Pr1 O6 131.48(7) . 7_576
O1 Pr1 O9 80.86(7) . .
O5 Pr1 O9 78.66(8) . .
O6 Pr1 O9 140.14(10) 7_576 .
O1 Pr1 O2 125.01(7) . 7_576
O5 Pr1 O2 80.44(9) . 7_576
O6 Pr1 O2 75.03(14) 7_576 7_576
O9 Pr1 O2 143.33(9) . 7_576
O1 Pr1 O3 135.98(7) . 6_576
O5 Pr1 O3 142.31(6) . 6_576
O6 Pr1 O3 73.03(6) 7_576 6_576
O9 Pr1 O3 98.55(7) . 6_576
O2 Pr1 O3 80.40(6) 7_576 6_576
O1 Pr1 O10 148.16(8) . .
O5 Pr1 O10 74.28(9) . .
O6 Pr1 O10 131.91(7) 7_576 .
O9 Pr1 O10 74.75(9) . .
O2 Pr1 O10 70.74(12) 7_576 .
O3 Pr1 O10 68.85(8) 6_576 .
O1 Pr1 O4 88.54(8) . 6_576
O5 Pr1 O4 152.50(9) . 6_576
O6 Pr1 O4 70.50(11) 7_576 6_576
O9 Pr1 O4 74.53(7) . 6_576
O2 Pr1 O4 125.61(7) 7_576 6_576
O3 Pr1 O4 50.12(6) 6_576 6_576
O10 Pr1 O4 104.00(9) . 6_576
O1 Pr1 O1 76.47(9) . 7_576
O5 Pr1 O1 65.06(11) . 7_576
O6 Pr1 O1 67.24(12) 7_576 7_576
O9 Pr1 O1 139.47(9) . 7_576
O2 Pr1 O1 48.81(9) 7_576 7_576
O3 Pr1 O1 121.06(10) 6_576 7_576
O10 Pr1 O1 109.89(8) . 7_576
O4 Pr1 O1 136.95(6) 6_576 7_576
O1 Pr1 C9 112.77(9) . 6_576
O5 Pr1 C9 157.40(7) . 6_576
O6 Pr1 C9 70.25(8) 7_576 6_576
O9 Pr1 C9 85.94(7) . 6_576
O2 Pr1 C9 103.32(8) 7_576 6_576
O3 Pr1 C9 24.93(7) 6_576 6_576
O10 Pr1 C9 85.83(9) . 6_576
O4 Pr1 C9 25.19(6) 6_576 6_576
O1 Pr1 C9 133.85(9) 7_576 6_576
O1 Pr1 C8 101.29(7) . 7_576
O5 Pr1 C8 69.84(11) . 7_576
O6 Pr1 C8 70.84(14) 7_576 7_576
O9 Pr1 C8 147.56(9) . 7_576
O2 Pr1 C8 24.06(7) 7_576 7_576
O3 Pr1 C8 101.55(8) 6_576 7_576
O10 Pr1 C8 89.11(11) . 7_576
O4 Pr1 C8 137.51(7) 6_576 7_576
O1 Pr1 C8 24.84(7) 7_576 7_576
C9 Pr1 C8 121.37(8) 6_576 7_576
O1 Pr1 Pr1 42.09(7) . 7_576
O5 Pr1 Pr1 67.68(7) . 7_576
O6 Pr1 Pr1 68.29(7) 7_576 7_576
O9 Pr1 Pr1 115.57(8) . 7_576
O2 Pr1 Pr1 83.07(9) 7_576 7_576
O3 Pr1 Pr1 140.66(8) 6_576 7_576
O10 Pr1 Pr1 136.72(5) . 7_576
O4 Pr1 Pr1 119.27(5) 6_576 7_576
O1 Pr1 Pr1 34.38(4) 7_576 7_576
C9 Pr1 Pr1 134.62(7) 6_576 7_576
C8 Pr1 Pr1 59.21(7) 7_576 7_576
O12 Co1 N1 89.71(7) . .
O12 Co1 N1 89.71(7) . 2_656
N1 Co1 N1 179.43(14) . 2_656
O12 Co1 O11 86.83(6) . 2_656
N1 Co1 O11 86.98(8) . 2_656
N1 Co1 O11 92.98(8) 2_656 2_656
O12 Co1 O11 86.83(6) . .
N1 Co1 O11 92.98(8) . .
N1 Co1 O11 86.98(8) 2_656 .
O11 Co1 O11 173.66(13) 2_656 .
O12 Co1 O13 180.000(2) . .
N1 Co1 O13 90.29(7) . .
N1 Co1 O13 90.29(7) 2_656 .
O11 Co1 O13 93.17(6) 2_656 .
O11 Co1 O13 93.17(6) . .
O7 S3 O8 109.65(12) . .
O7 S3 O5 110.23(11) . .
O8 S3 O5 108.56(11) . .
O7 S3 O6 109.11(15) . .
O8 S3 O6 109.27(13) . .
O5 S3 O6 110.01(13) . .
C8 O2 Pr1 103.32(18) . 7_576
C8 O1 Pr1 170.25(18) . .
C8 O1 Pr1 85.98(17) . 7_576
Pr1 O1 Pr1 103.53(9) . 7_576
C9 O4 Pr1 90.62(16) . 6_575
S3 O5 Pr1 137.62(11) . .
C9 O3 Pr1 98.23(15) . 6_575
C6 C7 C2 118.1(3) . .
O4 C9 O3 121.0(2) . .
O4 C9 C5 120.6(2) . .
O3 C9 C5 118.3(2) . .
O4 C9 Pr1 64.18(14) . 6_575
O3 C9 Pr1 56.84(13) . 6_575
C5 C9 Pr1 174.80(19) . 6_575
N2 C3 C4 131.2(3) . .
N2 C3 C2 106.4(2) . .
C4 C3 C2 122.4(3) . .
C7 C2 C3 120.3(2) . .
C7 C2 N1 131.0(3) . .
C3 C2 N1 108.6(2) . .
C4 C5 C6 121.3(2) . .
C4 C5 C9 117.0(2) . .
C6 C5 C9 121.4(2) . .
O2 C8 O1 121.4(3) . .
O2 C8 C6 117.7(2) . .
O1 C8 C6 120.7(2) . .
O2 C8 Pr1 52.62(14) . 7_576
O1 C8 Pr1 69.18(15) . 7_576
C6 C8 Pr1 166.91(19) . 7_576
C7 C6 C5 120.7(3) . .
C7 C6 C8 119.1(2) . .
C5 C6 C8 119.8(2) . .
S3 O6 Pr1 140.90(11) . 7_576
C1 N1 C2 104.4(2) . .
C1 N1 Co1 119.67(18) . .
C2 N1 Co1 133.18(19) . .
C1 N2 C3 106.5(2) . .
N1 C1 N2 114.0(2) . .
C5 C4 C3 117.1(2) . .

loop_
_geom_bond_atom_site_label_1
_geom_bond_atom_site_label_2
_geom_bond_distance
_geom_bond_site_symmetry_2
Pr1 O1 2.393(2) .
Pr1 O5 2.436(2) .
Pr1 O6 2.448(4) 7_576
Pr1 O9 2.459(6) .
Pr1 O2 2.475(4) 7_576
Pr1 O3 2.517(3) 6_576
Pr1 O10 2.561(3) .
Pr1 O4 2.679(2) 6_576
Pr1 O1 2.840(4) 7_576
Pr1 C9 2.976(3) 6_576
Pr1 C8 3.031(5) 7_576
Pr1 Pr1 4.120(4) 7_576
Co1 O12 2.094(6) .
Co1 N1 2.110(3) .
Co1 N1 2.110(3) 2_656
Co1 O11 2.114(3) 2_656
Co1 O11 2.114(3) .
Co1 O13 2.128(6) .
S3 O7 1.469(4) .
S3 O8 1.475(2) .
S3 O5 1.478(2) .
S3 O6 1.490(2) .
O2 C8 1.270(3) .
O2 Pr1 2.475(4) 7_576
O1 C8 1.276(3) .
O1 Pr1 2.840(4) 7_576
O4 C9 1.267(3) .
O4 Pr1 2.679(2) 6_575
O3 C9 1.267(3) .
O3 Pr1 2.517(3) 6_575
C7 C6 1.391(3) .
C7 C2 1.394(4) .
C9 C5 1.505(3) .
C9 Pr1 2.976(3) 6_575
C3 N2 1.377(3) .
C3 C4 1.389(3) .
C3 C2 1.400(4) .
C2 N1 1.404(3) .
C5 C4 1.385(4) .
C5 C6 1.420(4) .
C8 C6 1.489(4) .
C8 Pr1 3.031(5) 7_576
O6 Pr1 2.448(4) 7_576
N1 C1 1.323(4) .
N2 C1 1.344(4) .
